data_7005237
loop_
_publ_author_name
'Wu, Da-Yu'
'Huang, Wei'
'Hua, Wei-Jie'
'Song, You'
'Duan, Chun-Ying'
'Li, Shu-Hua'
'Meng, Qing-Jin'

_publ_section_title
;
 Metal complexes formed by metal-assisted solvolysis of
 di-pyridylketone azine: structures and magnetic properties.
;
_journal_issue 18
_journal_name_full 'Dalton transactions (Cambridge, England : 2003)'
_journal_page_first 1838
_journal_page_last 1845
_journal_paper_doi 10.1039/b618286k
_journal_year 2007
_chemical_formula_sum 'C48 H44 Cl4 Cu6 N14 O8'
_chemical_formula_weight 1468.01
_chemical_name_systematic
;
?
;
_space_group_IT_number 142
_symmetry_cell_setting tetragonal
_symmetry_space_group_name_Hall '-I 4bd 2c'
_symmetry_space_group_name_H-M 'I 41/a c d :2'
_atom_sites_solution_hydrogens geom
_atom_sites_solution_primary direct
_atom_sites_solution_secondary difmap
_audit_creation_method SHELXL-97
_cell_angle_alpha 90.00
_cell_angle_beta 90.00
_cell_angle_gamma 90.00
_cell_formula_units_Z 8
_cell_length_a 15.491(2)
_cell_length_b 15.491(2)
_cell_length_c 45.272(10)
_cell_measurement_temperature 293(2)
_cell_volume 10864(3)
_computing_cell_refinement 'Bruker SMART'
_computing_data_collection 'Bruker SMART'
_computing_data_reduction 'Bruker SAINT'
_computing_molecular_graphics 'Bruker SHELXTL'
_computing_publication_material 'Bruker SHELXTL'
_computing_structure_refinement 'Bruker SHELXTL'
_computing_structure_solution 'Bruker SHELXTL'
_diffrn_ambient_temperature 293(2)
_diffrn_measured_fraction_theta_full 1.000
_diffrn_measured_fraction_theta_max 1.000
_diffrn_measurement_device_type 'CCD area detector'
_diffrn_measurement_method 'phi and omega scans'
_diffrn_radiation_monochromator graphite
_diffrn_radiation_source 'fine-focus sealed tube'
_diffrn_radiation_type MoK\a
_diffrn_radiation_wavelength 0.71073
_diffrn_reflns_av_R_equivalents 0.0587
_diffrn_reflns_av_sigmaI/netI 0.0302
_diffrn_reflns_limit_h_max 18
_diffrn_reflns_limit_h_min -18
_diffrn_reflns_limit_k_max 18
_diffrn_reflns_limit_k_min -15
_diffrn_reflns_limit_l_max 42
_diffrn_reflns_limit_l_min -53
_diffrn_reflns_number 25000
_diffrn_reflns_theta_full 25.00
_diffrn_reflns_theta_max 25.00
_diffrn_reflns_theta_min 2.07
_exptl_absorpt_coefficient_mu 2.570
_exptl_absorpt_correction_T_max 0.402
_exptl_absorpt_correction_T_min 0.601
_exptl_absorpt_correction_type multi-scan
_exptl_absorpt_process_details sadabs
_exptl_crystal_colour dark-blue
_exptl_crystal_density_diffrn 1.795
_exptl_crystal_density_method 'not measured'
_exptl_crystal_F_000 5888
_exptl_crystal_size_max 0.20
_exptl_crystal_size_mid 0.15
_exptl_crystal_size_min 0.15
_refine_diff_density_max 0.560
_refine_diff_density_min -0.593
_refine_diff_density_rms 0.075
_refine_ls_extinction_method none
_refine_ls_goodness_of_fit_ref 1.020
_refine_ls_hydrogen_treatment mixed
_refine_ls_matrix_type full
_refine_ls_number_parameters 184
_refine_ls_number_reflns 2401
_refine_ls_number_restraints 0
_refine_ls_restrained_S_all 1.020
_refine_ls_R_factor_all 0.0475
_refine_ls_R_factor_gt 0.0326
_refine_ls_shift/su_max 0.001
_refine_ls_shift/su_mean 0.000
_refine_ls_structure_factor_coef Fsqd
_refine_ls_weighting_details 'calc w=1/[\s^2^(Fo^2^)+(0.0502P)^2^+0.0000P] where P=(Fo^2^+2Fc^2^)/3'
_refine_ls_weighting_scheme calc
_refine_ls_wR_factor_gt 0.0853
_refine_ls_wR_factor_ref 0.0882
_reflns_number_gt 1738
_reflns_number_total 2401
_reflns_threshold_expression >2sigma(I)
_cod_data_source_file b618286k.txt
_cod_data_source_block a
_cod_depositor_comments
;
The following automatic conversions were performed:
'_symmetry_cell_setting' value 'Tetragonal' changed to 'tetragonal'
according to '/home/saulius/struct/CIF-dictionaries/cif_core.dic'
dictionary named 'cif_core.dic' version 2.4.1 from 2010-06-29.

Automatic conversion script
Id: cif_fix_enum 1527 2010-12-29 10:47:43Z saulius 
;
_cod_original_cell_volume 10865(3)
_cod_original_sg_symbol_H-M I4(1)/acd
_cod_database_code 7005237

loop_
_symmetry_equiv_pos_as_xyz
'x, y, z'
'-x+1/2, -y, z+1/2'
'-y+1/4, x+3/4, z+1/4'
'y+1/4, -x+1/4, z+3/4'
'-x+1/2, y, -z'
'x, -y, -z+1/2'
'y+1/4, x+3/4, -z+3/4'
'-y+1/4, -x+1/4, -z+1/4'
'x+1/2, y+1/2, z+1/2'
'-x+1, -y+1/2, z+1'
'-y+3/4, x+5/4, z+3/4'
'y+3/4, -x+3/4, z+5/4'
'-x+1, y+1/2, -z+1/2'
'x+1/2, -y+1/2, -z+1'
'y+3/4, x+5/4, -z+5/4'
'-y+3/4, -x+3/4, -z+3/4'
'-x, -y, -z'
'x-1/2, y, -z-1/2'
'y-1/4, -x-3/4, -z-1/4'
'-y-1/4, x-1/4, -z-3/4'
'x-1/2, -y, z'
'-x, y, z-1/2'
'-y-1/4, -x-3/4, z-3/4'
'y-1/4, x-1/4, z-1/4'
'-x+1/2, -y+1/2, -z+1/2'
'x, y+1/2, -z'
'y+1/4, -x-1/4, -z+1/4'
'-y+1/4, x+1/4, -z-1/4'
'x, -y+1/2, z+1/2'
'-x+1/2, y+1/2, z'
'-y+1/4, -x-1/4, z-1/4'
'y+1/4, x+1/4, z+1/4'

loop_
_atom_site_label
_atom_site_type_symbol
_atom_site_fract_x
_atom_site_fract_y
_atom_site_fract_z
_atom_site_U_iso_or_equiv
_atom_site_adp_type
_atom_site_occupancy
_atom_site_symmetry_multiplicity
_atom_site_calc_flag
_atom_site_refinement_flags
_atom_site_disorder_assembly
_atom_site_disorder_group
Cu1 Cu 0.5000 0.7500 0.683906(11) 0.02930(16) Uani 1 2 d S . .
Cu2 Cu 0.42703(2) 0.82297(2) 0.6250 0.02768(16) Uani 1 2 d S . .
O1 O 0.39079(14) 0.95030(13) 0.70885(4) 0.0411(6) Uani 1 1 d . . .
O2 O 0.41733(12) 0.83722(12) 0.67662(4) 0.0297(5) Uani 1 1 d . . .
N1 N 0.57664(16) 0.84599(15) 0.69359(5) 0.0325(6) Uani 1 1 d . . .
N2 N 0.42421(15) 0.95198(15) 0.63237(5) 0.0299(6) Uani 1 1 d . . .
N3 N 0.55582(13) 0.80582(13) 0.6250 0.0198(7) Uani 1 2 d S . .
N4 N 0.6118(2) 0.8618(2) 0.6250 0.0507(11) Uani 1 2 d S . .
N5 N 0.6613(4) 0.9113(4) 0.6250 0.158(4) Uani 1 2 d S . .
C1 C 0.6601(2) 0.8421(2) 0.70092(8) 0.0451(9) Uani 1 1 d . . .
H1A H 0.6874 0.7886 0.7011 0.054 Uiso 1 1 calc R . .
C2 C 0.7070(2) 0.9141(2) 0.70817(9) 0.0563(10) Uani 1 1 d . . .
H2A H 0.7654 0.9102 0.7127 0.068 Uiso 1 1 calc R . .
C3 C 0.6649(3) 0.9922(2) 0.70856(9) 0.0582(10) Uani 1 1 d . . .
H3A H 0.6946 1.0420 0.7138 0.070 Uiso 1 1 calc R . .
C4 C 0.5794(2) 0.9967(2) 0.70127(7) 0.0446(8) Uani 1 1 d . . .
H4A H 0.5506 1.0494 0.7015 0.054 Uiso 1 1 calc R . .
C5 C 0.53644(19) 0.92234(18) 0.69351(6) 0.0320(7) Uani 1 1 d . . .
C6 C 0.44039(19) 0.91868(18) 0.68475(6) 0.0307(7) Uani 1 1 d . . .
C7 C 0.3923(3) 0.8952(2) 0.73406(8) 0.0585(10) Uani 1 1 d . . .
H7A H 0.3576 0.9199 0.7495 0.088 Uiso 1 1 calc R . .
H7B H 0.4506 0.8889 0.7409 0.088 Uiso 1 1 calc R . .
H7C H 0.3697 0.8395 0.7288 0.088 Uiso 1 1 calc R . .
C8 C 0.42298(18) 0.98275(18) 0.66002(6) 0.0306(7) Uani 1 1 d . . .
C9 C 0.4063(2) 1.06862(19) 0.66538(8) 0.0415(8) Uani 1 1 d . . .
H9A H 0.4054 1.0893 0.6847 0.050 Uiso 1 1 calc R . .
C10 C 0.3909(2) 1.1238(2) 0.64220(8) 0.0491(9) Uani 1 1 d . . .
H10A H 0.3795 1.1819 0.6456 0.059 Uiso 1 1 calc R . .
C11 C 0.3927(2) 1.0919(2) 0.61404(8) 0.0464(9) Uani 1 1 d . . .
H11A H 0.3824 1.1279 0.5980 0.056 Uiso 1 1 calc R . .
C12 C 0.4098(2) 1.0062(2) 0.60997(7) 0.0379(7) Uani 1 1 d . . .
H12A H 0.4115 0.9848 0.5908 0.046 Uiso 1 1 calc R . .
Cu3 Cu 1.0000 0.7500 0.712106(17) 0.0636(2) Uani 1 2 d S . .
Cl1 Cl 0.86771(7) 0.72788(7) 0.71165(3) 0.0800(4) Uani 1 1 d . . .

loop_
_atom_site_aniso_label
_atom_site_aniso_U_11
_atom_site_aniso_U_22
_atom_site_aniso_U_33
_atom_site_aniso_U_23
_atom_site_aniso_U_13
_atom_site_aniso_U_12
Cu1 0.0307(3) 0.0224(3) 0.0348(3) 0.000 0.000 0.0027(2)
Cu2 0.0258(2) 0.0258(2) 0.0314(3) -0.00100(16) -0.00100(16) 0.0026(2)
O1 0.0542(14) 0.0350(12) 0.0343(13) -0.0020(10) 0.0118(11) 0.0112(10)
O2 0.0292(11) 0.0226(11) 0.0374(12) -0.0005(9) -0.0001(9) 0.0017(9)
N1 0.0325(14) 0.0299(14) 0.0350(15) -0.0016(11) -0.0030(11) 0.0001(11)
N2 0.0286(13) 0.0278(13) 0.0334(15) 0.0020(11) 0.0007(11) 0.0024(11)
N3 0.0156(10) 0.0156(10) 0.0281(18) -0.0013(10) 0.0013(10) 0.0003(13)
N4 0.0513(17) 0.0513(17) 0.049(3) -0.0028(14) 0.0028(14) 0.004(2)
N5 0.155(5) 0.155(5) 0.163(9) 0.000(4) 0.000(4) -0.040(7)
C1 0.0381(19) 0.043(2) 0.055(2) -0.0006(17) -0.0130(17) 0.0029(17)
C2 0.043(2) 0.060(3) 0.066(3) 0.001(2) -0.017(2) -0.0077(18)
C3 0.067(3) 0.043(2) 0.064(3) -0.0015(19) -0.021(2) -0.022(2)
C4 0.054(2) 0.0291(17) 0.051(2) -0.0029(15) -0.0110(17) -0.0026(15)
C5 0.0392(18) 0.0282(16) 0.0286(16) -0.0016(13) -0.0002(14) 0.0006(14)
C6 0.0366(18) 0.0251(16) 0.0303(17) -0.0027(13) 0.0031(13) 0.0029(13)
C7 0.085(3) 0.057(2) 0.034(2) 0.0019(18) 0.0180(19) 0.011(2)
C8 0.0290(16) 0.0275(16) 0.0354(18) -0.0008(13) 0.0025(13) 0.0025(13)
C9 0.050(2) 0.0297(17) 0.045(2) -0.0047(15) -0.0011(16) 0.0074(15)
C10 0.061(2) 0.0283(18) 0.058(3) 0.0044(17) 0.0022(19) 0.0112(16)
C11 0.050(2) 0.0370(19) 0.052(2) 0.0134(17) -0.0059(18) 0.0042(16)
C12 0.0411(19) 0.0359(18) 0.0368(18) 0.0041(15) -0.0015(15) -0.0010(14)
Cu3 0.0874(5) 0.0445(4) 0.0589(5) 0.000 0.000 0.0126(3)
Cl1 0.0890(8) 0.0602(7) 0.0909(9) -0.0114(6) -0.0130(7) 0.0090(6)

loop_
_atom_type_symbol
_atom_type_description
_atom_type_scat_dispersion_real
_atom_type_scat_dispersion_imag
_atom_type_scat_source
C C 0.0033 0.0016 'International Tables Vol C Tables 4.2.6.8 and 6.1.1.4'
H H 0.0000 0.0000 'International Tables Vol C Tables 4.2.6.8 and 6.1.1.4'
N N 0.0061 0.0033 'International Tables Vol C Tables 4.2.6.8 and 6.1.1.4'
O O 0.0106 0.0060 'International Tables Vol C Tables 4.2.6.8 and 6.1.1.4'
Cl Cl 0.1484 0.1585 'International Tables Vol C Tables 4.2.6.8 and 6.1.1.4'
Cu Cu 0.3201 1.2651 'International Tables Vol C Tables 4.2.6.8 and 6.1.1.4'

loop_
_geom_angle_atom_site_label_1
_geom_angle_atom_site_label_2
_geom_angle_atom_site_label_3
_geom_angle
_geom_angle_site_symmetry_1
_geom_angle_site_symmetry_3
_geom_angle_publ_flag
O2 Cu1 O2 159.91(12) 10_564 . ?
O2 Cu1 N1 99.88(9) 10_564 . ?
O2 Cu1 N1 84.65(9) . . ?
O2 Cu1 N1 84.65(9) 10_564 10_564 ?
O2 Cu1 N1 99.88(9) . 10_564 ?
N1 Cu1 N1 154.04(15) . 10_564 ?
N3 Cu2 N3 74.83(13) . 10_564 ?
N3 Cu2 N2 98.72(9) . . ?
N3 Cu2 N2 168.62(8) 10_564 . ?
N3 Cu2 N2 168.62(8) . 8_666 ?
N3 Cu2 N2 98.72(9) 10_564 8_666 ?
N2 Cu2 N2 89.12(13) . 8_666 ?
N3 Cu2 O2 94.34(5) . . ?
N3 Cu2 O2 95.82(5) 10_564 . ?
N2 Cu2 O2 75.08(8) . . ?
N2 Cu2 O2 95.65(8) 8_666 . ?
N3 Cu2 O2 95.82(5) . 8_666 ?
N3 Cu2 O2 94.34(5) 10_564 8_666 ?
N2 Cu2 O2 95.65(8) . 8_666 ?
N2 Cu2 O2 75.08(8) 8_666 8_666 ?
O2 Cu2 O2 167.19(9) . 8_666 ?
C6 O1 C7 113.5(2) . . ?
C6 O2 Cu1 115.93(17) . . ?
C6 O2 Cu2 109.79(16) . . ?
Cu1 O2 Cu2 93.61(8) . . ?
C1 N1 C5 119.5(3) . . ?
C1 N1 Cu1 127.5(2) . . ?
C5 N1 Cu1 112.95(19) . . ?
C12 N2 C8 118.9(3) . . ?
C12 N2 Cu2 120.0(2) . . ?
C8 N2 Cu2 120.33(19) . . ?
N4 N3 Cu2 127.41(7) . . ?
N4 N3 Cu2 127.41(7) . 10_564 ?
Cu2 N3 Cu2 105.17(13) . 10_564 ?
N5 N4 N3 180.0(5) . . ?
N1 C1 C2 122.3(3) . . ?
N1 C1 H1A 118.8 . . ?
C2 C1 H1A 118.8 . . ?
C1 C2 C3 117.9(3) . . ?
C1 C2 H2A 121.1 . . ?
C3 C2 H2A 121.1 . . ?
C4 C3 C2 120.1(3) . . ?
C4 C3 H3A 119.9 . . ?
C2 C3 H3A 119.9 . . ?
C3 C4 C5 119.1(3) . . ?
C3 C4 H4A 120.4 . . ?
C5 C4 H4A 120.4 . . ?
N1 C5 C4 121.0(3) . . ?
N1 C5 C6 114.7(2) . . ?
C4 C5 C6 124.3(3) . . ?
O2 C6 O1 112.6(2) . . ?
O2 C6 C8 111.1(2) . . ?
O1 C6 C8 104.1(2) . . ?
O2 C6 C5 110.9(2) . . ?
O1 C6 C5 108.2(2) . . ?
C8 C6 C5 109.7(2) . . ?
O1 C7 H7A 109.5 . . ?
O1 C7 H7B 109.5 . . ?
H7A C7 H7B 109.5 . . ?
O1 C7 H7C 109.5 . . ?
H7A C7 H7C 109.5 . . ?
H7B C7 H7C 109.5 . . ?
N2 C8 C9 120.7(3) . . ?
N2 C8 C6 117.0(2) . . ?
C9 C8 C6 122.3(3) . . ?
C10 C9 C8 120.0(3) . . ?
C10 C9 H9A 120.0 . . ?
C8 C9 H9A 120.0 . . ?
C11 C10 C9 118.9(3) . . ?
C11 C10 H10A 120.5 . . ?
C9 C10 H10A 120.5 . . ?
C12 C11 C10 118.7(3) . . ?
C12 C11 H11A 120.6 . . ?
C10 C11 H11A 120.6 . . ?
N2 C12 C11 122.8(3) . . ?
N2 C12 H12A 118.6 . . ?
C11 C12 H12A 118.6 . . ?
Cl1 Cu3 Cl1 178.85(8) 10_664 . ?

loop_
_geom_bond_atom_site_label_1
_geom_bond_atom_site_label_2
_geom_bond_distance
_geom_bond_site_symmetry_2
_geom_bond_publ_flag
Cu1 O2 1.8906(19) 10_564 ?
Cu1 O2 1.8906(19) . ?
Cu1 N1 1.953(2) . ?
Cu1 N1 1.953(2) 10_564 ?
Cu2 N3 2.0127(19) . ?
Cu2 N3 2.0127(19) 10_564 ?
Cu2 N2 2.027(2) . ?
Cu2 N2 2.027(2) 8_666 ?
Cu2 O2 2.352(2) . ?
Cu2 O2 2.352(2) 8_666 ?
O1 C6 1.422(3) . ?
O1 C7 1.426(4) . ?
O2 C6 1.362(3) . ?
N1 C1 1.336(4) . ?
N1 C5 1.337(3) . ?
N2 C12 1.336(4) . ?
N2 C8 1.340(4) . ?
N3 N4 1.226(6) . ?
N3 Cu2 2.0127(19) 10_564 ?
N4 N5 1.084(9) . ?
C1 C2 1.371(5) . ?
C1 H1A 0.9300 . ?
C2 C3 1.376(5) . ?
C2 H2A 0.9300 . ?
C3 C4 1.367(5) . ?
C3 H3A 0.9300 . ?
C4 C5 1.376(4) . ?
C4 H4A 0.9300 . ?
C5 C6 1.541(4) . ?
C6 C8 1.520(4) . ?
C7 H7A 0.9600 . ?
C7 H7B 0.9600 . ?
C7 H7C 0.9600 . ?
C8 C9 1.377(4) . ?
C9 C10 1.374(4) . ?
C9 H9A 0.9300 . ?
C10 C11 1.368(5) . ?
C10 H10A 0.9300 . ?
C11 C12 1.366(4) . ?
C11 H11A 0.9300 . ?
C12 H12A 0.9300 . ?
Cu3 Cl1 2.0779(12) 10_664 ?
Cu3 Cl1 2.0779(12) . ?
